data_4069337
loop_
_publ_author_name
'Morvan, Didier'
'Rauchfuss, Thomas B.'
'Wilson, Scott R.'

_publ_contact_author
; 
Scott R. Wilson 
University of Illinois 
School of Chemical Sciences, Box 59-1 
505 South Mathews Avenue 
Urbana, Illinois  61801 
USA 
;
_publ_section_title
;
 \p-Complexes of Lignols with Manganese(I) and Ruthenium(II)
;
_journal_issue 11
_journal_name_full Organometallics
_journal_page_first 3161
_journal_paper_doi 10.1021/om9001445
_journal_volume 28
_journal_year 2009
_chemical_formula_moiety 'C20 H27 O3 Ru, F6 P'
_chemical_formula_sum 'C20 H27 F6 O3 P Ru'
_chemical_formula_weight 561.46
_chemical_name_systematic
; 
? 
;
_space_group_IT_number 2
_symmetry_cell_setting triclinic
_symmetry_space_group_name_Hall '-P 1'
_symmetry_space_group_name_H-M 'P -1'
_atom_sites_solution_hydrogens geom
_atom_sites_solution_primary direct
_atom_sites_solution_secondary difmap
_audit_creation_method SHELXL-97
_audit_update_record
; 
2008-10-06   text and data added, srw 
;
_cell_angle_alpha 88.151(5)
_cell_angle_beta 68.862(4)
_cell_angle_gamma 86.369(5)
_cell_formula_units_Z 4
_cell_length_a 12.532(4)
_cell_length_b 12.733(5)
_cell_length_c 15.017(5)
_cell_measurement_reflns_used 966
_cell_measurement_temperature 193(2)
_cell_measurement_theta_max 25.61
_cell_measurement_theta_min 2.50
_cell_volume 2230.4(14)
_computing_cell_refinement 'SAINT V7.23A (Bruker, 2005)'
_computing_data_collection 'SMART V5.625 (Bruker, 2001)'
_computing_data_reduction
; 
SAINT V7.23A, XPREP V2005/2, SADABS V2007/4, TWINABS V2007/5 
(Bruker, 2005 & 2007) 
;
_computing_molecular_graphics 'SHELXTL V6.12 (Bruker, 2005)'
_computing_publication_material 'XCIF V6.12 (Bruker, 2005)'
_computing_structure_refinement 'SHELXTL V6.12 (Bruker, 2005)'
_computing_structure_solution 'SHELXTL V6.12 (Bruker, 2005)'
_diffrn_ambient_temperature 193(2)
_diffrn_measured_fraction_theta_full 0.996
_diffrn_measured_fraction_theta_max 0.996
_diffrn_measurement_device 'Siemens Platform/CCD'
_diffrn_measurement_method 'profile data from \w scans'
_diffrn_radiation_monochromator graphite
_diffrn_radiation_source 'normal-focus sealed tube'
_diffrn_radiation_type MoK\a
_diffrn_radiation_wavelength 0.71073
_diffrn_radiation_wavelength_id b03das
_diffrn_reflns_av_R_equivalents 0.0215
_diffrn_reflns_av_sigmaI/netI 0.0253
_diffrn_reflns_limit_h_max 15
_diffrn_reflns_limit_h_min -15
_diffrn_reflns_limit_k_max 15
_diffrn_reflns_limit_k_min -15
_diffrn_reflns_limit_l_max 18
_diffrn_reflns_limit_l_min -18
_diffrn_reflns_number 23357
_diffrn_reflns_theta_full 25.42
_diffrn_reflns_theta_max 25.42
_diffrn_reflns_theta_min 1.60
_exptl_absorpt_coefficient_mu 0.843
_exptl_absorpt_correction_T_max 0.8615
_exptl_absorpt_correction_T_min 0.7362
_exptl_absorpt_correction_type integration
_exptl_absorpt_process_details 'SHELXTL/XPREP V2005/2 (Bruker, 2005)'
_exptl_crystal_colour colorless
_exptl_crystal_density_diffrn 1.672
_exptl_crystal_density_method 'not measured'
_exptl_crystal_description prism
_exptl_crystal_F_000 1136
_exptl_crystal_id b03das
_exptl_crystal_preparation
; 
The data crystal was mounted using oil (Parantone-N, Exxon) to a 
0.3 mm cryo-loop (Hampton Research) with the (1 0 0) scattering 
planes roughly normal to the spindle axis. 
;
_exptl_crystal_size_max 0.35
_exptl_crystal_size_mid 0.30
_exptl_crystal_size_min 0.22
_refine_diff_density_max 1.452
_refine_diff_density_min -2.147
_refine_diff_density_rms 0.152
_refine_ls_extinction_method none
_refine_ls_goodness_of_fit_ref 1.205
_refine_ls_hydrogen_treatment noref
_refine_ls_matrix_type full
_refine_ls_number_parameters 713
_refine_ls_number_reflns 8185
_refine_ls_number_restraints 503
_refine_ls_restrained_S_all 1.298
_refine_ls_R_factor_all 0.0729
_refine_ls_R_factor_gt 0.0607
_refine_ls_shift/su_max 0.043
_refine_ls_shift/su_mean 0.002
_refine_ls_structure_factor_coef Fsqd
_refine_ls_weighting_details 'calc w=1/[\s^2^(Fo^2^)+(0.1200P)^2^+5.5053P] where P=(Fo^2^+2Fc^2^)/3'
_refine_ls_weighting_scheme calc
_refine_ls_wR_factor_gt 0.1877
_refine_ls_wR_factor_ref 0.1998
_reflns_number_gt 6576
_reflns_number_total 8185
_reflns_threshold_expression >2sigma(I)
_cod_data_source_file om9001445_si_003.cif
_cod_data_source_block b03das
_cod_depositor_comments
;
The following automatic conversions were performed:

'_symmetry_cell_setting' value 'Triclinic' changed to 'triclinic'
according to /home/saulius/struct/CIF-dictionaries/cif_core.dic
dictionary named 'cif_core.dic' version 2.4.2 from 2011-04-26.

Automatic conversion script
Id: cif_fix_values 1715 2011-07-08 13:25:40Z adriana 
;
_cod_original_cell_volume 2230.5(14)
_cod_original_sg_symbol_Hall '-P 1 '
_cod_original_sg_symbol_H-M 'P -1  '
_cod_database_code 4069337

loop_
_symmetry_equiv_pos_as_xyz
'x, y, z'
'-x, -y, -z'

loop_
_atom_site_label
_atom_site_type_symbol
_atom_site_fract_x
_atom_site_fract_y
_atom_site_fract_z
_atom_site_U_iso_or_equiv
_atom_site_adp_type
_atom_site_occupancy
_atom_site_symmetry_multiplicity
_atom_site_calc_flag
_atom_site_refinement_flags
_atom_site_disorder_assembly
_atom_site_disorder_group
Ru1 Ru 0.10267(4) 0.07351(4) 0.25488(4) 0.0334(2) Uani 1 1 d . . .
C1 C 0.0956(6) 0.1376(6) 0.1217(5) 0.0417(16) Uani 1 1 d . . .
C2 C 0.1752(7) 0.1938(6) 0.1470(5) 0.0423(16) Uani 1 1 d . . .
C3 C 0.2668(7) 0.1193(6) 0.1503(5) 0.0466(17) Uani 1 1 d . . .
C4 C 0.2406(7) 0.0194(6) 0.1268(5) 0.0461(17) Uani 1 1 d . . .
C5 C 0.1363(7) 0.0301(6) 0.1086(5) 0.0448(17) Uani 1 1 d . . .
C6 C -0.0115(8) 0.1863(7) 0.1090(7) 0.060(2) Uani 1 1 d . . .
H6A H 0.0072 0.2115 0.0431 0.090 Uiso 1 1 calc R . .
H6B H -0.0421 0.2455 0.1528 0.090 Uiso 1 1 calc R . .
H6C H -0.0691 0.1334 0.1231 0.090 Uiso 1 1 calc R . .
C7 C 0.1703(9) 0.3097(6) 0.1625(7) 0.061(2) Uani 1 1 d . . .
H7A H 0.2179 0.3441 0.1034 0.092 Uiso 1 1 calc R . .
H7B H 0.1990 0.3229 0.2135 0.092 Uiso 1 1 calc R . .
H7C H 0.0909 0.3381 0.1806 0.092 Uiso 1 1 calc R . .
C8 C 0.3679(7) 0.1441(8) 0.1714(8) 0.072(3) Uani 1 1 d D . .
H8A H 0.4281 0.1664 0.1126 0.109 Uiso 1 1 calc R . .
H8B H 0.3960 0.0814 0.1977 0.109 Uiso 1 1 calc R . .
H8C H 0.3472 0.2009 0.2180 0.109 Uiso 1 1 calc R . .
C9 C 0.3146(9) -0.0799(7) 0.1160(7) 0.072(3) Uani 1 1 d . . .
H9A H 0.3752 -0.0808 0.0527 0.109 Uiso 1 1 calc R . .
H9B H 0.2679 -0.1407 0.1230 0.109 Uiso 1 1 calc R . .
H9C H 0.3491 -0.0833 0.1651 0.109 Uiso 1 1 calc R . .
C10 C 0.0786(10) -0.0578(7) 0.0798(7) 0.070(3) Uani 1 1 d . . .
H10A H 0.0999 -0.0572 0.0103 0.104 Uiso 1 1 calc R . .
H10B H -0.0048 -0.0470 0.1102 0.104 Uiso 1 1 calc R . .
H10C H 0.1034 -0.1257 0.1005 0.104 Uiso 1 1 calc R . .
C11 C -0.0829(6) 0.0884(6) 0.3586(5) 0.0450(17) Uani 1 1 d . . .
C12 C -0.0147(7) 0.1565(6) 0.3891(5) 0.0453(17) Uani 1 1 d . . .
C13 C 0.0828(7) 0.1149(6) 0.4031(5) 0.0431(16) Uani 1 1 d . . .
H13A H 0.1367 0.1643 0.4126 0.052 Uiso 1 1 calc R . .
C14 C 0.1184(7) 0.0060(6) 0.3881(5) 0.0425(16) Uani 1 1 d . . .
C15 C 0.0533(6) -0.0594(6) 0.3563(5) 0.0407(16) Uani 1 1 d . . .
H15A H 0.0850 -0.1319 0.3342 0.049 Uiso 1 1 calc R . .
C16 C -0.0442(7) -0.0197(6) 0.3403(5) 0.0450(17) Uani 1 1 d . . .
H16A H -0.0808 -0.0641 0.3068 0.054 Uiso 1 1 calc R . .
C17 C 0.0071(9) 0.3289(7) 0.4328(8) 0.074(3) Uani 1 1 d . . .
H17A H -0.0298 0.3997 0.4372 0.111 Uiso 1 1 calc R . .
H17B H 0.0855 0.3293 0.3861 0.111 Uiso 1 1 calc R . .
H17C H 0.0090 0.3071 0.4954 0.111 Uiso 1 1 calc R . .
C18 C 0.2238(7) -0.0326(6) 0.4057(5) 0.0479(18) Uani 1 1 d . . .
H18A H 0.2662 0.0189 0.4206 0.058 Uiso 1 1 calc R . .
C19 C 0.2643(8) -0.1308(7) 0.4026(6) 0.057(2) Uani 1 1 d . . .
H19A H 0.2262 -0.1836 0.3843 0.068 Uiso 1 1 calc R . .
C20 C 0.3694(7) -0.1638(7) 0.4271(6) 0.058(2) Uani 1 1 d . . .
H20A H 0.4342 -0.1835 0.3680 0.069 Uiso 1 1 calc R . .
H20B H 0.3913 -0.1037 0.4559 0.069 Uiso 1 1 calc R . .
O1 O -0.1770(5) 0.1311(5) 0.3450(4) 0.0565(14) Uani 1 1 d . . .
H1 H -0.1972 0.0906 0.3116 0.085 Uiso 1 1 calc R . .
O2 O -0.0563(5) 0.2569(4) 0.4032(4) 0.0591(15) Uani 1 1 d . . .
O3 O 0.3478(6) -0.2488(5) 0.4908(5) 0.0708(18) Uani 1 1 d . . .
H3 H 0.2888 -0.2342 0.5387 0.106 Uiso 1 1 calc R . .
Ru2 Ru 0.61188(4) 0.49226(4) 0.23036(4) 0.0335(2) Uani 1 1 d . . .
C21 C 0.6442(6) 0.4440(5) 0.0853(5) 0.0392(15) Uani 1 1 d . . .
C22 C 0.5388(6) 0.5056(6) 0.1191(5) 0.0422(16) Uani 1 1 d . . .
C23 C 0.5633(7) 0.6085(6) 0.1399(5) 0.0462(17) Uani 1 1 d . . .
C24 C 0.6835(7) 0.6092(6) 0.1188(5) 0.0466(18) Uani 1 1 d . . .
C25 C 0.7334(6) 0.5074(6) 0.0854(5) 0.0430(16) Uani 1 1 d . . .
C26 C 0.6604(10) 0.3311(7) 0.0511(6) 0.067(3) Uani 1 1 d . . .
H26A H 0.6723 0.3305 -0.0171 0.101 Uiso 1 1 calc R . .
H26B H 0.5921 0.2931 0.0870 0.101 Uiso 1 1 calc R . .
H26C H 0.7273 0.2967 0.0613 0.101 Uiso 1 1 calc R . .
C27 C 0.4224(7) 0.4685(9) 0.1308(6) 0.069(3) Uani 1 1 d . . .
H27A H 0.4131 0.4707 0.0687 0.104 Uiso 1 1 calc R . .
H27B H 0.3628 0.5146 0.1754 0.104 Uiso 1 1 calc R . .
H27C H 0.4159 0.3962 0.1559 0.104 Uiso 1 1 calc R . .
C28 C 0.4807(10) 0.7030(8) 0.1682(7) 0.080(3) Uani 1 1 d . . .
H28A H 0.4841 0.7441 0.1111 0.121 Uiso 1 1 calc R . .
H28B H 0.5013 0.7466 0.2115 0.121 Uiso 1 1 calc R . .
H28C H 0.4028 0.6798 0.2006 0.121 Uiso 1 1 calc R . .
C29 C 0.7482(11) 0.7009(8) 0.1264(7) 0.082(3) Uani 1 1 d D . .
H29A H 0.7525 0.7512 0.0746 0.123 Uiso 1 1 calc R . .
H29B H 0.8258 0.6765 0.1216 0.123 Uiso 1 1 calc R . .
H29C H 0.7087 0.7353 0.1880 0.123 Uiso 1 1 calc R . .
C30 C 0.8585(7) 0.4747(10) 0.0520(7) 0.075(3) Uani 1 1 d . . .
H30A H 0.8934 0.4871 -0.0169 0.112 Uiso 1 1 calc R . .
H30B H 0.8679 0.3997 0.0660 0.112 Uiso 1 1 calc R . .
H30C H 0.8960 0.5158 0.0852 0.112 Uiso 1 1 calc R . .
C31 C 0.5407(7) 0.3534(6) 0.3266(5) 0.0438(17) Uani 1 1 d . . .
C32 C 0.4696(6) 0.4437(6) 0.3640(5) 0.0438(17) Uani 1 1 d . . .
C33 C 0.5165(7) 0.5363(6) 0.3812(5) 0.0433(17) Uani 1 1 d . . .
H33A H 0.4682 0.6036 0.3961 0.052 Uiso 1 1 calc R . .
C34 C 0.6364(7) 0.5371(6) 0.3629(5) 0.0435(17) Uani 1 1 d . . .
C35 C 0.7060(7) 0.4442(6) 0.3250(6) 0.0507(19) Uani 1 1 d . . .
H35A H 0.7912 0.4479 0.3002 0.061 Uiso 1 1 calc R . .
C36 C 0.6592(7) 0.3557(6) 0.3058(6) 0.0498(18) Uani 1 1 d . . .
H36A H 0.7113 0.2974 0.2678 0.060 Uiso 1 1 calc R . .
C37 C 0.2796(8) 0.5248(8) 0.4132(7) 0.068(2) Uani 1 1 d . . .
H37A H 0.2020 0.5090 0.4188 0.102 Uiso 1 1 calc R . .
H37B H 0.3056 0.5834 0.3681 0.102 Uiso 1 1 calc R . .
H37C H 0.2794 0.5442 0.4759 0.102 Uiso 1 1 calc R . .
C38 C 0.6905(7) 0.6304(7) 0.3806(6) 0.054(2) Uani 1 1 d . B .
H38A H 0.7710 0.6330 0.3486 0.065 Uiso 1 1 calc R . .
C39 C 0.6391(8) 0.7087(7) 0.4352(6) 0.0551(19) Uani 1 1 d DU . .
H39A H 0.5585 0.7088 0.4676 0.066 Uiso 1 1 calc R A 1
C40 C 0.703(2) 0.8004(12) 0.4496(14) 0.079(3) Uani 0.711(14) 1 d PDU B 1
H40A H 0.7795 0.7998 0.3985 0.095 Uiso 0.711(14) 1 calc PR B 1
H40B H 0.6606 0.8670 0.4434 0.095 Uiso 0.711(14) 1 calc PR B 1
O4 O 0.4903(6) 0.2684(4) 0.3100(5) 0.0605(15) Uani 1 1 d . . .
H4 H 0.5406 0.2269 0.2733 0.091 Uiso 1 1 calc R . .
O5 O 0.3551(5) 0.4343(4) 0.3796(4) 0.0542(13) Uani 1 1 d . . .
O6 O 0.7157(10) 0.7979(8) 0.5384(8) 0.088(3) Uani 0.711(14) 1 d PDU B 1
H6 H 0.6509 0.7989 0.5821 0.132 Uiso 0.711(14) 1 calc PRD B 1
P1 P 0.0611(4) 0.6288(4) 0.2575(3) 0.0516(16) Uani 0.635(9) 1 d PGU C 1
F1 F -0.0151(7) 0.5641(7) 0.2175(7) 0.110(4) Uani 0.635(9) 1 d PGU C 1
F2 F 0.1374(7) 0.6935(5) 0.2974(7) 0.121(5) Uani 0.635(9) 1 d PGU C 1
F3 F 0.1435(6) 0.5277(4) 0.2506(7) 0.099(4) Uani 0.635(9) 1 d PGU C 1
F4 F -0.0212(6) 0.7299(5) 0.2643(7) 0.086(3) Uani 0.635(9) 1 d PGU C 1
F5 F -0.0146(7) 0.5964(7) 0.3628(4) 0.112(4) Uani 0.635(9) 1 d PGU C 1
F6 F 0.1368(8) 0.6613(8) 0.1522(4) 0.147(5) Uani 0.635(9) 1 d PGU C 1
P2 P 0.6598(6) 0.0325(5) 0.2192(6) 0.0293(17) Uani 0.352(7) 1 d PGU D 1
F7 F 0.5817(11) 0.0875(11) 0.3155(8) 0.132(5) Uani 0.352(7) 1 d PGU D 1
F8 F 0.7380(9) -0.0224(10) 0.1229(6) 0.080(4) Uani 0.352(7) 1 d PGU D 1
F9 F 0.7354(12) -0.0251(10) 0.2725(9) 0.079(4) Uani 0.352(7) 1 d PGU D 1
F10 F 0.5843(10) 0.0901(11) 0.1659(10) 0.125(4) Uani 0.352(7) 1 d PGDU D 1
F11 F 0.7405(11) 0.1280(8) 0.1944(11) 0.127(4) Uani 0.352(7) 1 d PGU D 1
F12 F 0.5791(10) -0.0630(9) 0.2439(10) 0.078(4) Uani 0.352(7) 1 d PGU D 1
P3 P 0.0670(7) 0.6266(7) 0.2416(6) 0.053(3) Uani 0.365(9) 1 d PGU C 2
F13 F -0.0319(10) 0.5532(12) 0.2461(12) 0.103(6) Uani 0.365(9) 1 d PGU C 2
F14 F 0.1658(10) 0.7001(10) 0.2372(13) 0.124(7) Uani 0.365(9) 1 d PGU C 2
F15 F 0.1564(11) 0.5529(11) 0.1638(11) 0.111(6) Uani 0.365(9) 1 d PGU C 2
F16 F -0.0225(11) 0.7004(12) 0.3195(10) 0.106(6) Uani 0.365(9) 1 d PGU C 2
F17 F 0.0905(17) 0.5586(13) 0.3232(11) 0.133(6) Uani 0.365(9) 1 d PGU C 2
F18 F 0.0435(16) 0.6947(13) 0.1601(10) 0.135(6) Uani 0.365(9) 1 d PGU C 2
P4 P 0.6687(5) 0.0067(5) 0.2243(5) 0.0327(17) Uani 0.384(4) 1 d PGU E 2
F19 F 0.6387(8) 0.1239(5) 0.1999(6) 0.042(2) Uani 0.384(4) 1 d PGU E 2
F20 F 0.6988(11) -0.1105(6) 0.2487(10) 0.141(5) Uani 0.384(4) 1 d PGU E 2
F21 F 0.5393(6) -0.0197(8) 0.2512(9) 0.099(4) Uani 0.384(4) 1 d PGU E 2
F22 F 0.7982(6) 0.0330(10) 0.1975(10) 0.119(4) Uani 0.384(4) 1 d PGU E 2
F23 F 0.6430(12) 0.0387(10) 0.3312(5) 0.130(4) Uani 0.384(4) 1 d PGU E 2
F24 F 0.6945(10) -0.0254(8) 0.1175(6) 0.076(3) Uani 0.384(4) 1 d PGU E 2
C41 C 0.703(4) 0.7938(17) 0.460(5) 0.082(4) Uani 0.289(14) 1 d PDU B 2
H41A H 0.7088 0.7780 0.5232 0.098 Uiso 0.289(14) 1 calc PR B 2
H41B H 0.7820 0.7943 0.4121 0.098 Uiso 0.289(14) 1 calc PR B 2
O7 O 0.647(3) 0.8937(15) 0.462(2) 0.093(5) Uani 0.289(14) 1 d PDU B 2
H7 H 0.6962 0.9384 0.4366 0.139 Uiso 0.289(14) 1 calc PR B 2
P5 P 0.6759(10) 0.0186(8) 0.1946(7) 0.046(3) Uani 0.264(7) 1 d PGU F 3
F25 F 0.7783(13) 0.0830(9) 0.1266(11) 0.121(5) Uani 0.264(7) 1 d PGU F 3
F26 F 0.5735(13) -0.0457(13) 0.2626(11) 0.079(4) Uani 0.264(7) 1 d PGU F 3
F27 F 0.6143(16) 0.0319(14) 0.1195(12) 0.121(5) Uani 0.264(7) 1 d PGU F 3
F28 F 0.7375(16) 0.0054(14) 0.2697(12) 0.075(4) Uani 0.264(7) 1 d PGU F 3
F29 F 0.6124(14) 0.1242(10) 0.2442(11) 0.093(4) Uani 0.264(7) 1 d PGU F 3
F30 F 0.7395(15) -0.0869(7) 0.1450(11) 0.113(5) Uani 0.264(7) 1 d PGU F 3

loop_
_atom_site_aniso_label
_atom_site_aniso_U_11
_atom_site_aniso_U_22
_atom_site_aniso_U_33
_atom_site_aniso_U_23
_atom_site_aniso_U_13
_atom_site_aniso_U_12
Ru1 0.0394(3) 0.0310(3) 0.0338(3) -0.0014(2) -0.0178(2) -0.0032(2)
C1 0.051(4) 0.042(4) 0.037(4) 0.007(3) -0.021(3) -0.006(3)
C2 0.051(4) 0.036(4) 0.040(4) 0.002(3) -0.015(3) -0.006(3)
C3 0.045(4) 0.049(4) 0.045(4) 0.000(3) -0.015(3) -0.002(3)
C4 0.049(4) 0.043(4) 0.040(4) 0.001(3) -0.009(3) 0.005(3)
C5 0.064(5) 0.040(4) 0.033(4) -0.001(3) -0.020(3) -0.005(3)
C6 0.064(5) 0.065(5) 0.060(5) 0.007(4) -0.037(4) 0.005(4)
C7 0.082(6) 0.034(4) 0.074(6) 0.006(4) -0.033(5) -0.014(4)
C8 0.050(5) 0.081(7) 0.089(7) 0.005(5) -0.027(5) -0.011(5)
C9 0.076(6) 0.059(6) 0.068(6) -0.009(5) -0.013(5) 0.020(5)
C10 0.112(8) 0.052(5) 0.062(6) -0.010(4) -0.048(6) -0.021(5)
C11 0.042(4) 0.053(4) 0.039(4) 0.002(3) -0.014(3) -0.002(3)
C12 0.052(4) 0.044(4) 0.036(4) -0.002(3) -0.012(3) 0.003(3)
C13 0.052(4) 0.045(4) 0.034(4) -0.004(3) -0.017(3) -0.004(3)
C14 0.052(4) 0.045(4) 0.032(3) 0.000(3) -0.017(3) -0.007(3)
C15 0.050(4) 0.035(4) 0.039(4) 0.008(3) -0.017(3) -0.007(3)
C16 0.050(4) 0.047(4) 0.039(4) 0.007(3) -0.016(3) -0.013(3)
C17 0.089(7) 0.053(5) 0.077(7) -0.019(5) -0.026(6) 0.002(5)
C18 0.060(5) 0.049(4) 0.041(4) 0.003(3) -0.026(4) -0.006(4)
C19 0.063(5) 0.056(5) 0.055(5) -0.001(4) -0.028(4) 0.000(4)
C20 0.056(5) 0.069(5) 0.051(5) 0.007(4) -0.024(4) 0.001(4)
O1 0.046(3) 0.064(4) 0.060(4) -0.004(3) -0.020(3) 0.006(3)
O2 0.067(4) 0.045(3) 0.062(4) -0.013(3) -0.021(3) 0.008(3)
O3 0.068(4) 0.072(4) 0.065(4) 0.010(3) -0.019(3) 0.018(3)
Ru2 0.0374(3) 0.0345(3) 0.0322(3) 0.0016(2) -0.0166(2) -0.0039(2)
C21 0.052(4) 0.037(4) 0.030(3) 0.000(3) -0.016(3) -0.004(3)
C22 0.042(4) 0.058(4) 0.029(3) 0.009(3) -0.016(3) -0.007(3)
C23 0.056(5) 0.048(4) 0.034(4) 0.003(3) -0.018(3) 0.007(3)
C24 0.068(5) 0.041(4) 0.034(4) 0.006(3) -0.021(4) -0.013(4)
C25 0.043(4) 0.051(4) 0.036(4) 0.005(3) -0.015(3) -0.005(3)
C26 0.107(8) 0.044(5) 0.053(5) -0.009(4) -0.030(5) -0.008(5)
C27 0.049(5) 0.116(8) 0.052(5) 0.008(5) -0.028(4) -0.018(5)
C28 0.103(8) 0.071(6) 0.058(6) 0.000(5) -0.026(5) 0.041(6)
C29 0.124(9) 0.066(6) 0.065(6) 0.014(5) -0.038(6) -0.054(6)
C30 0.039(5) 0.123(9) 0.054(5) 0.002(5) -0.009(4) 0.005(5)
C31 0.060(5) 0.034(4) 0.041(4) 0.011(3) -0.022(3) -0.014(3)
C32 0.043(4) 0.056(4) 0.035(4) 0.010(3) -0.016(3) -0.013(3)
C33 0.060(5) 0.042(4) 0.031(3) 0.002(3) -0.020(3) -0.003(3)
C34 0.056(4) 0.048(4) 0.035(4) 0.001(3) -0.026(3) -0.006(3)
C35 0.057(5) 0.058(5) 0.047(4) 0.005(4) -0.032(4) -0.003(4)
C36 0.063(5) 0.041(4) 0.053(4) 0.006(3) -0.031(4) 0.003(3)
C37 0.050(5) 0.086(7) 0.066(6) -0.010(5) -0.018(4) 0.001(5)
C38 0.057(5) 0.064(5) 0.048(4) -0.003(4) -0.026(4) -0.015(4)
C39 0.060(5) 0.060(5) 0.049(4) -0.002(4) -0.022(4) -0.014(4)
C40 0.113(7) 0.066(6) 0.074(7) -0.005(5) -0.046(6) -0.036(6)
O4 0.075(4) 0.042(3) 0.068(4) 0.004(3) -0.027(3) -0.015(3)
O5 0.048(3) 0.058(3) 0.055(3) 0.006(3) -0.016(3) -0.013(3)
O6 0.118(7) 0.084(6) 0.073(5) -0.005(5) -0.041(5) -0.048(5)
P1 0.046(3) 0.046(3) 0.062(3) -0.009(2) -0.018(2) -0.001(2)
F1 0.090(7) 0.130(9) 0.135(9) -0.048(8) -0.067(7) -0.009(6)
F2 0.106(8) 0.079(6) 0.219(13) -0.075(8) -0.105(9) 0.023(5)
F3 0.064(5) 0.066(5) 0.170(10) -0.055(6) -0.047(6) 0.018(4)
F4 0.070(5) 0.069(5) 0.125(9) 0.023(5) -0.044(6) 0.001(4)
F5 0.123(8) 0.133(9) 0.067(5) 0.012(5) -0.024(5) 0.020(6)
F6 0.135(10) 0.168(11) 0.092(6) 0.011(7) 0.015(7) -0.021(8)
P2 0.045(3) 0.012(3) 0.032(3) 0.006(2) -0.016(2) 0.000(2)
F7 0.133(6) 0.125(6) 0.127(6) -0.011(5) -0.036(4) 0.010(5)
F8 0.084(6) 0.072(5) 0.076(5) 0.003(4) -0.021(4) 0.000(4)
F9 0.085(5) 0.075(6) 0.090(5) -0.007(4) -0.048(4) -0.002(4)
F10 0.127(6) 0.121(6) 0.126(6) 0.012(5) -0.047(5) 0.014(5)
F11 0.135(6) 0.106(6) 0.132(6) -0.004(5) -0.035(4) -0.023(5)
F12 0.071(5) 0.070(5) 0.092(6) 0.003(4) -0.026(4) -0.016(4)
P3 0.049(5) 0.050(5) 0.057(4) -0.018(3) -0.012(3) -0.010(4)
F13 0.070(8) 0.078(10) 0.159(15) -0.041(9) -0.036(9) -0.016(8)
F14 0.076(8) 0.076(9) 0.21(2) -0.083(10) -0.033(11) -0.010(7)
F15 0.094(9) 0.083(9) 0.117(10) -0.047(9) 0.011(9) 0.005(8)
F16 0.090(9) 0.082(10) 0.111(10) -0.044(8) 0.009(9) -0.015(7)
F17 0.130(13) 0.166(12) 0.113(10) 0.024(10) -0.060(10) 0.006(10)
F18 0.145(16) 0.138(14) 0.114(10) 0.037(10) -0.042(11) 0.011(11)
P4 0.045(3) 0.017(3) 0.039(3) 0.011(2) -0.019(2) -0.002(2)
F19 0.048(4) 0.043(4) 0.039(4) -0.004(3) -0.021(3) -0.005(3)
F20 0.150(6) 0.124(5) 0.144(6) 0.021(5) -0.050(5) 0.009(5)
F21 0.089(5) 0.097(6) 0.109(6) 0.005(5) -0.031(4) -0.023(4)
F22 0.104(5) 0.131(6) 0.132(6) -0.008(5) -0.056(4) 0.000(4)
F23 0.140(6) 0.143(6) 0.114(5) 0.004(4) -0.056(4) -0.001(5)
F24 0.088(6) 0.070(5) 0.076(4) -0.014(4) -0.036(4) -0.002(4)
C41 0.117(8) 0.069(7) 0.074(8) -0.004(7) -0.045(7) -0.037(7)
O7 0.124(10) 0.070(7) 0.088(9) -0.007(8) -0.039(8) -0.029(8)
P5 0.057(4) 0.038(4) 0.033(4) 0.000(3) -0.007(3) 0.001(3)
F25 0.119(6) 0.118(6) 0.114(6) 0.008(5) -0.029(4) -0.014(5)
F26 0.074(6) 0.069(6) 0.093(6) 0.001(5) -0.028(4) -0.007(5)
F27 0.128(7) 0.129(7) 0.113(6) -0.005(5) -0.052(5) 0.000(5)
F28 0.074(6) 0.070(6) 0.088(6) 0.002(4) -0.035(5) -0.009(4)
F29 0.098(6) 0.084(5) 0.096(6) 0.000(5) -0.034(4) 0.004(4)
F30 0.116(6) 0.107(6) 0.110(6) -0.016(5) -0.032(4) 0.002(5)

loop_
_atom_type_symbol
_atom_type_description
_atom_type_scat_dispersion_real
_atom_type_scat_dispersion_imag
_atom_type_scat_source
C C 0.0033 0.0016 'International Tables Vol C Tables 4.2.6.8 and 6.1.1.4'
H H 0.0000 0.0000 'International Tables Vol C Tables 4.2.6.8 and 6.1.1.4'
O O 0.0106 0.0060 'International Tables Vol C Tables 4.2.6.8 and 6.1.1.4'
F F 0.0171 0.0103 'International Tables Vol C Tables 4.2.6.8 and 6.1.1.4'
P P 0.1023 0.0942 'International Tables Vol C Tables 4.2.6.8 and 6.1.1.4'
Ru Ru -1.2594 0.8363 'International Tables Vol C Tables 4.2.6.8 and 6.1.1.4'

loop_
_exptl_crystal_face_index_h
_exptl_crystal_face_index_k
_exptl_crystal_face_index_l
_exptl_crystal_face_perp_dist
0.00 0.00 1.00 0.1500
0.00 0.00 -1.00 0.1500
1.00 1.00 0.00 0.1100
-1.00 -1.00 0.00 0.1100
0.00 -1.00 0.00 0.1600
0.00 1.00 0.00 0.1700
1.00 0.00 0.00 0.1800
-1.00 0.00 0.00 0.1800
-1.00 1.00 1.00 0.1000

loop_
_geom_angle_atom_site_label_1
_geom_angle_atom_site_label_2
_geom_angle_atom_site_label_3
_geom_angle
C1 Ru1 C5 38.4(3)
C1 Ru1 C4 64.4(3)
C5 Ru1 C4 38.4(3)
C1 Ru1 C2 38.3(3)
C5 Ru1 C2 64.1(3)
C4 Ru1 C2 64.1(3)
C1 Ru1 C3 64.7(3)
C5 Ru1 C3 64.3(3)
C4 Ru1 C3 38.0(3)
C2 Ru1 C3 38.9(3)
C1 Ru1 C15 143.8(3)
C5 Ru1 C15 113.2(3)
C4 Ru1 C15 108.8(3)
C2 Ru1 C15 172.0(3)
C3 Ru1 C15 133.1(3)
C1 Ru1 C16 115.5(3)
C5 Ru1 C16 104.4(3)
C4 Ru1 C16 125.0(3)
C2 Ru1 C16 150.2(3)
C3 Ru1 C16 162.6(3)
C15 Ru1 C16 36.7(3)
C1 Ru1 C14 177.4(3)
C5 Ru1 C14 140.2(3)
C4 Ru1 C14 113.2(3)
C2 Ru1 C14 140.3(3)
C3 Ru1 C14 112.9(3)
C15 Ru1 C14 37.1(3)
C16 Ru1 C14 66.5(3)
C1 Ru1 C13 143.7(3)
C5 Ru1 C13 175.4(3)
C4 Ru1 C13 137.0(3)
C2 Ru1 C13 115.2(3)
C3 Ru1 C13 112.1(3)
C15 Ru1 C13 66.8(3)
C16 Ru1 C13 78.4(3)
C14 Ru1 C13 37.5(3)
C1 Ru1 C12 115.8(3)
C5 Ru1 C12 148.6(3)
C4 Ru1 C12 167.5(3)
C2 Ru1 C12 107.7(3)
C3 Ru1 C12 129.8(3)
C15 Ru1 C12 78.5(3)
C16 Ru1 C12 66.9(3)
C14 Ru1 C12 66.3(3)
C13 Ru1 C12 35.8(3)
C1 Ru1 C11 104.3(3)
C5 Ru1 C11 118.8(3)
C4 Ru1 C11 155.0(3)
C2 Ru1 C11 121.8(3)
C3 Ru1 C11 159.5(3)
C15 Ru1 C11 66.2(3)
C16 Ru1 C11 37.0(3)
C14 Ru1 C11 78.3(3)
C13 Ru1 C11 65.6(3)
C12 Ru1 C11 37.0(3)
C2 C1 C5 108.1(6)
C2 C1 C6 125.0(7)
C5 C1 C6 126.9(7)
C2 C1 Ru1 71.4(4)
C5 C1 Ru1 70.8(4)
C6 C1 Ru1 124.6(6)
C1 C2 C3 108.1(6)
C1 C2 C7 126.7(7)
C3 C2 C7 125.2(7)
C1 C2 Ru1 70.3(4)
C3 C2 Ru1 71.0(4)
C7 C2 Ru1 126.8(6)
C4 C3 C2 106.8(7)
C4 C3 C8 127.0(8)
C2 C3 C8 126.3(7)
C4 C3 Ru1 70.1(4)
C2 C3 Ru1 70.1(4)
C8 C3 Ru1 126.0(6)
C3 C4 C5 109.1(6)
C3 C4 C9 125.6(8)
C5 C4 C9 125.2(8)
C3 C4 Ru1 71.9(4)
C5 C4 Ru1 70.7(4)
C9 C4 Ru1 126.9(6)
C1 C5 C4 108.0(6)
C1 C5 C10 125.9(8)
C4 C5 C10 126.1(7)
C1 C5 Ru1 70.8(4)
C4 C5 Ru1 70.9(4)
C10 C5 Ru1 124.1(6)
C1 C6 H6A 109.5
C1 C6 H6B 109.5
H6A C6 H6B 109.5
C1 C6 H6C 109.5
H6A C6 H6C 109.5
H6B C6 H6C 109.5
C2 C7 H7A 109.5
C2 C7 H7B 109.5
H7A C7 H7B 109.5
C2 C7 H7C 109.5
H7A C7 H7C 109.5
H7B C7 H7C 109.5
C3 C8 H8A 109.5
C3 C8 H8B 109.5
H8A C8 H8B 109.5
C3 C8 H8C 109.5
H8A C8 H8C 109.5
H8B C8 H8C 109.5
C4 C9 H9A 109.5
C4 C9 H9B 109.5
H9A C9 H9B 109.5
C4 C9 H9C 109.5
H9A C9 H9C 109.5
H9B C9 H9C 109.5
C5 C10 H10A 109.5
C5 C10 H10B 109.5
H10A C10 H10B 109.5
C5 C10 H10C 109.5
H10A C10 H10C 109.5
H10B C10 H10C 109.5
O1 C11 C16 123.3(7)
O1 C11 C12 118.2(7)
C16 C11 C12 118.4(7)
O1 C11 Ru1 129.8(5)
C16 C11 Ru1 69.0(4)
C12 C11 Ru1 70.9(4)
O2 C12 C13 126.0(7)
O2 C12 C11 114.5(7)
C13 C12 C11 119.5(7)
O2 C12 Ru1 130.7(5)
C13 C12 Ru1 70.4(4)
C11 C12 Ru1 72.1(4)
C12 C13 C14 121.7(7)
C12 C13 Ru1 73.7(4)
C14 C13 Ru1 71.1(4)
C12 C13 H13A 118.7
C14 C13 H13A 118.7
Ru1 C13 H13A 118.7
C15 C14 C13 118.7(7)
C15 C14 C18 123.0(7)
C13 C14 C18 118.3(7)
C15 C14 Ru1 70.8(4)
C13 C14 Ru1 71.5(4)
C18 C14 Ru1 128.6(5)
C16 C15 C14 121.1(7)
C16 C15 Ru1 72.3(4)
C14 C15 Ru1 72.1(4)
C16 C15 H15A 119.0
C14 C15 H15A 119.0
Ru1 C15 H15A 119.0
C15 C16 C11 120.6(7)
C15 C16 Ru1 71.1(4)
C11 C16 Ru1 74.0(4)
C15 C16 H16A 119.4
C11 C16 H16A 119.4
Ru1 C16 H16A 119.4
O2 C17 H17A 109.5
O2 C17 H17B 109.5
H17A C17 H17B 109.5
O2 C17 H17C 109.5
H17A C17 H17C 109.5
H17B C17 H17C 109.5
C19 C18 C14 126.7(8)
C19 C18 H18A 116.7
C14 C18 H18A 116.7
C18 C19 C20 123.0(8)
C18 C19 H19A 118.5
C20 C19 H19A 118.5
O3 C20 C19 111.0(7)
O3 C20 H20A 109.4
C19 C20 H20A 109.4
O3 C20 H20B 109.4
C19 C20 H20B 109.4
H20A C20 H20B 108.0
C11 O1 H1 109.5
C12 O2 C17 117.6(7)
C20 O3 H3 109.5
C21 Ru2 C25 38.2(3)
C21 Ru2 C22 38.3(3)
C25 Ru2 C22 64.1(3)
C21 Ru2 C24 63.9(3)
C25 Ru2 C24 38.3(3)
C22 Ru2 C24 64.0(3)
C21 Ru2 C23 64.1(3)
C25 Ru2 C23 64.1(3)
C22 Ru2 C23 38.4(3)
C24 Ru2 C23 38.1(3)
C21 Ru2 C35 129.1(3)
C25 Ru2 C35 109.0(3)
C22 Ru2 C35 166.3(3)
C24 Ru2 C35 118.7(3)
C23 Ru2 C35 151.4(3)
C21 Ru2 C36 107.3(3)
C25 Ru2 C36 111.7(3)
C22 Ru2 C36 132.7(3)
C24 Ru2 C36 142.8(3)
C23 Ru2 C36 170.8(3)
C35 Ru2 C36 36.7(3)
C21 Ru2 C33 159.9(3)
C25 Ru2 C33 157.4(3)
C22 Ru2 C33 123.9(3)
C24 Ru2 C33 122.2(3)
C23 Ru2 C33 107.8(3)
C35 Ru2 C33 67.2(3)
C36 Ru2 C33 79.1(3)
C21 Ru2 C34 162.6(3)
C25 Ru2 C34 126.6(3)
C22 Ru2 C34 156.0(3)
C24 Ru2 C34 109.6(3)
C23 Ru2 C34 121.9(3)
C35 Ru2 C34 37.7(3)
C36 Ru2 C34 67.3(3)
C33 Ru2 C34 37.5(3)
C21 Ru2 C32 127.4(3)
C25 Ru2 C32 165.3(3)
C22 Ru2 C32 106.1(3)
C24 Ru2 C32 149.5(3)
C23 Ru2 C32 115.9(3)
C35 Ru2 C32 78.1(3)
C36 Ru2 C32 65.9(3)
C33 Ru2 C32 37.1(3)
C34 Ru2 C32 66.9(3)
C21 Ru2 C31 106.9(3)
C25 Ru2 C31 133.8(3)
C22 Ru2 C31 109.5(3)
C24 Ru2 C31 170.8(3)
C23 Ru2 C31 140.1(3)
C35 Ru2 C31 65.9(3)
C36 Ru2 C31 36.6(3)
C33 Ru2 C31 66.5(3)
C34 Ru2 C31 79.0(3)
C32 Ru2 C31 36.4(3)
C25 C21 C22 108.3(6)
C25 C21 C26 125.3(7)
C22 C21 C26 126.4(7)
C25 C21 Ru2 71.0(4)
C22 C21 Ru2 71.0(4)
C26 C21 Ru2 125.5(5)
C21 C22 C23 107.8(6)
C21 C22 C27 125.8(8)
C23 C22 C27 126.4(8)
C21 C22 Ru2 70.7(4)
C23 C22 Ru2 71.1(4)
C27 C22 Ru2 123.7(5)
C24 C23 C22 107.7(6)
C24 C23 C28 125.2(8)
C22 C23 C28 126.8(8)
C24 C23 Ru2 70.9(4)
C22 C23 Ru2 70.4(4)
C28 C23 Ru2 129.2(6)
C23 C24 C25 108.3(7)
C23 C24 C29 126.5(8)
C25 C24 C29 125.2(8)
C23 C24 Ru2 71.0(4)
C25 C24 Ru2 70.6(4)
C29 C24 Ru2 125.9(6)
C21 C25 C24 107.9(6)
C21 C25 C30 126.0(8)
C24 C25 C30 126.0(8)
C21 C25 Ru2 70.8(4)
C24 C25 Ru2 71.2(4)
C30 C25 Ru2 125.6(6)
C21 C26 H26A 109.5
C21 C26 H26B 109.5
H26A C26 H26B 109.5
C21 C26 H26C 109.5
H26A C26 H26C 109.5
H26B C26 H26C 109.5
C22 C27 H27A 109.5
C22 C27 H27B 109.5
H27A C27 H27B 109.5
C22 C27 H27C 109.5
H27A C27 H27C 109.5
H27B C27 H27C 109.5
C23 C28 H28A 109.5
C23 C28 H28B 109.5
H28A C28 H28B 109.5
C23 C28 H28C 109.5
H28A C28 H28C 109.5
H28B C28 H28C 109.5
C24 C29 H29A 109.5
C24 C29 H29B 109.5
H29A C29 H29B 109.5
C24 C29 H29C 109.5
H29A C29 H29C 109.5
H29B C29 H29C 109.5
C25 C30 H30A 109.5
C25 C30 H30B 109.5
H30A C30 H30B 109.5
C25 C30 H30C 109.5
H30A C30 H30C 109.5
H30B C30 H30C 109.5
O4 C31 C36 123.2(7)
O4 C31 C32 117.5(7)
C36 C31 C32 119.3(7)
O4 C31 Ru2 129.7(5)
C36 C31 Ru2 69.7(4)
C32 C31 Ru2 71.4(4)
O5 C32 C31 114.8(6)
O5 C32 C33 124.6(7)
C31 C32 C33 120.6(7)
O5 C32 Ru2 129.3(5)
C31 C32 Ru2 72.2(4)
C33 C32 Ru2 70.2(4)
C32 C33 C34 119.8(7)
C32 C33 Ru2 72.8(4)
C34 C33 Ru2 71.3(4)
C32 C33 H33A 119.7
C34 C33 H33A 119.7
Ru2 C33 H33A 119.7
C35 C34 C33 118.1(7)
C35 C34 C38 119.4(7)
C33 C34 C38 122.5(7)
C35 C34 Ru2 70.6(4)
C33 C34 Ru2 71.2(4)
C38 C34 Ru2 128.8(5)
C36 C35 C34 121.3(8)
C36 C35 Ru2 72.0(4)
C34 C35 Ru2 71.8(4)
C36 C35 H35A 118.8
C34 C35 H35A 118.8
Ru2 C35 H35A 118.8
C35 C36 C31 120.8(7)
C35 C36 Ru2 71.3(4)
C31 C36 Ru2 73.7(4)
C35 C36 H36A 119.3
C31 C36 H36A 119.3
Ru2 C36 H36A 119.3
O5 C37 H37A 109.5
O5 C37 H37B 109.5
H37A C37 H37B 109.5
O5 C37 H37C 109.5
H37A C37 H37C 109.5
H37B C37 H37C 109.5
C39 C38 C34 126.4(8)
C39 C38 H38A 116.8
C34 C38 H38A 116.8
C38 C39 C40 122.4(12)
C38 C39 C41 123(2)
C38 C39 H39A 118.8
C40 C39 H39A 118.8
C41 C39 H39A 117.9
O6 C40 C39 113.2(11)
O6 C40 H40A 108.9
C39 C40 H40A 108.9
O6 C40 H40B 108.9
C39 C40 H40B 108.9
H40A C40 H40B 107.8
C31 O4 H4 109.5
C32 O5 C37 117.4(6)
F3 P1 F6 90.0
F3 P1 F4 180.0
F6 P1 F4 90.0
F3 P1 F5 90.0
F6 P1 F5 180.0
F4 P1 F5 90.0
F3 P1 F2 90.0
F6 P1 F2 90.0
F4 P1 F2 90.0
F5 P1 F2 90.0
F3 P1 F1 90.0
F6 P1 F1 90.0
F4 P1 F1 90.0
F5 P1 F1 90.0
F2 P1 F1 180.0
F10 P2 F8 90.0
F10 P2 F11 90.0
F8 P2 F11 90.0
F10 P2 F9 180.0
F8 P2 F9 90.0
F11 P2 F9 90.0
F10 P2 F7 90.0
F8 P2 F7 180.0
F11 P2 F7 90.0
F9 P2 F7 90.0
F10 P2 F12 90.0
F8 P2 F12 90.0
F11 P2 F12 180.0
F9 P2 F12 90.0
F7 P2 F12 90.0
F17 P3 F18 180.0
F17 P3 F15 90.0
F18 P3 F15 90.0
F17 P3 F13 90.0
F18 P3 F13 90.0
F15 P3 F13 90.0
F17 P3 F14 90.0
F18 P3 F14 90.0
F15 P3 F14 90.0
F13 P3 F14 180.0
F17 P3 F16 90.0
F18 P3 F16 90.0
F15 P3 F16 180.0
F13 P3 F16 90.0
F14 P3 F16 90.0
F24 P4 F19 90.0
F24 P4 F22 90.0
F19 P4 F22 90.0
F24 P4 F21 90.0
F19 P4 F21 90.0
F22 P4 F21 180.0
F24 P4 F20 90.0
F19 P4 F20 180.0
F22 P4 F20 90.0
F21 P4 F20 90.0
F24 P4 F23 180.0
F19 P4 F23 90.0
F22 P4 F23 90.0
F21 P4 F23 90.0
F20 P4 F23 90.0
O7 C41 C39 111.2(16)
O7 C41 H41A 109.4
C39 C41 H41A 109.4
O7 C41 H41B 109.4
C39 C41 H41B 109.4
H41A C41 H41B 108.0
C41 O7 H7 109.5
F30 P5 F27 90.0
F30 P5 F26 90.0
F27 P5 F26 90.0
F30 P5 F25 90.0
F27 P5 F25 90.0
F26 P5 F25 180.0
F30 P5 F28 90.0
F27 P5 F28 180.0
F26 P5 F28 90.0
F25 P5 F28 90.0
F30 P5 F29 180.0
F27 P5 F29 90.0
F26 P5 F29 90.0
F25 P5 F29 90.0
F28 P5 F29 90.0

loop_
_geom_bond_atom_site_label_1
_geom_bond_atom_site_label_2
_geom_bond_distance
Ru1 C1 2.165(7)
Ru1 C5 2.165(7)
Ru1 C4 2.168(7)
Ru1 C2 2.179(7)
Ru1 C3 2.191(8)
Ru1 C15 2.203(7)
Ru1 C16 2.218(7)
Ru1 C14 2.221(7)
Ru1 C13 2.226(7)
Ru1 C12 2.268(7)
Ru1 C11 2.285(7)
C1 C2 1.425(10)
C1 C5 1.424(10)
C1 C6 1.515(11)
C2 C3 1.456(11)
C2 C7 1.496(10)
C3 C4 1.420(11)
C3 C8 1.467(11)
C4 C5 1.427(11)
C4 C9 1.497(11)
C5 C10 1.524(11)
C6 H6A 0.9800
C6 H6B 0.9800
C6 H6C 0.9800
C7 H7A 0.9800
C7 H7B 0.9800
C7 H7C 0.9800
C8 H8A 0.9800
C8 H8B 0.9800
C8 H8C 0.9800
C9 H9A 0.9800
C9 H9B 0.9800
C9 H9C 0.9800
C10 H10A 0.9800
C10 H10B 0.9800
C10 H10C 0.9800
C11 O1 1.346(9)
C11 C16 1.431(11)
C11 C12 1.447(11)
C12 O2 1.343(9)
C12 C13 1.383(11)
C13 C14 1.429(10)
C13 H13A 1.0000
C14 C15 1.407(10)
C14 C18 1.490(11)
C15 C16 1.390(11)
C15 H15A 1.0000
C16 H16A 1.0000
C17 O2 1.429(11)
C17 H17A 0.9800
C17 H17B 0.9800
C17 H17C 0.9800
C18 C19 1.315(11)
C18 H18A 0.9500
C19 C20 1.522(12)
C19 H19A 0.9500
C20 O3 1.394(10)
C20 H20A 0.9900
C20 H20B 0.9900
O1 H1 0.8400
O3 H3 0.8400
Ru2 C21 2.170(7)
Ru2 C25 2.171(7)
Ru2 C22 2.173(7)
Ru2 C24 2.179(7)
Ru2 C23 2.182(7)
Ru2 C35 2.202(7)
Ru2 C36 2.211(7)
Ru2 C33 2.217(7)
Ru2 C34 2.218(7)
Ru2 C32 2.251(7)
Ru2 C31 2.262(7)
C21 C25 1.421(10)
C21 C22 1.424(10)
C21 C26 1.519(10)
C22 C23 1.434(11)
C22 C27 1.510(11)
C23 C24 1.424(12)
C23 C28 1.502(11)
C24 C25 1.426(11)
C24 C29 1.493(11)
C25 C30 1.499(11)
C26 H26A 0.9800
C26 H26B 0.9800
C26 H26C 0.9800
C27 H27A 0.9800
C27 H27B 0.9800
C27 H27C 0.9800
C28 H28A 0.9800
C28 H28B 0.9800
C28 H28C 0.9800
C29 H29A 0.9800
C29 H29B 0.9800
C29 H29C 0.9800
C30 H30A 0.9800
C30 H30B 0.9800
C30 H30C 0.9800
C31 O4 1.361(9)
C31 C36 1.405(11)
C31 C32 1.408(11)
C32 O5 1.381(9)
C32 C33 1.420(10)
C33 C34 1.427(11)
C33 H33A 1.0000
C34 C35 1.427(11)
C34 C38 1.482(11)
C35 C36 1.388(11)
C35 H35A 1.0000
C36 H36A 1.0000
C37 O5 1.425(11)
C37 H37A 0.9800
C37 H37B 0.9800
C37 H37C 0.9800
C38 C39 1.293(12)
C38 H38A 0.9500
C39 C40 1.519(12)
C39 C41 1.521(15)
C39 H39A 0.9500
C40 O6 1.400(11)
C40 H40A 0.9900
C40 H40B 0.9900
O4 H4 0.8400
O6 H6 0.8400
P1 F3 1.5799
P1 F6 1.5800
P1 F4 1.5800
P1 F5 1.5800
P1 F2 1.5800
P1 F1 1.5803
P2 F10 1.5799
P2 F8 1.5800
P2 F11 1.5800
P2 F9 1.5801
P2 F7 1.5801
P2 F12 1.5801
P3 F17 1.5799
P3 F18 1.5799
P3 F15 1.5799
P3 F13 1.5799
P3 F14 1.5801
P3 F16 1.5801
P4 F24 1.5799
P4 F19 1.5799
P4 F22 1.5800
P4 F21 1.5801
P4 F20 1.5801
P4 F23 1.5801
C41 O7 1.409(12)
C41 H41A 0.9900
C41 H41B 0.9900
O7 H7 0.8400
P5 F30 1.5799
P5 F27 1.5799
P5 F26 1.5800
P5 F25 1.5800
P5 F28 1.5800
P5 F29 1.5801

loop_
_geom_hbond_atom_site_label_D
_geom_hbond_atom_site_label_H
_geom_hbond_atom_site_label_A
_geom_hbond_distance_DH
_geom_hbond_distance_HA
_geom_hbond_distance_DA
_geom_hbond_angle_DHA
_geom_hbond_site_symmetry_A
O1 H1 F9 0.84 1.95 2.76(7) 162.2 1_455
O1 H1 F22 0.84 1.91 2.70(7) 156.8 1_455
O1 H1 F28 0.84 1.67 2.49(9) 166.5 1_455
O3 H3 O1 0.84 2.21 2.989(9) 154.0 2_556
O4 H4 F7 0.84 1.97 2.519(15) 122.4 .
O4 H4 F19 0.84 1.83 2.669(10) 173.1 .
O4 H4 F29 0.84 1.52 2.315(12) 156.0 .
O6 H6 O4 0.84 2.13 2.911(13) 155.2 2_666
O7 H7 F9 0.84 2.37 2.84(10) 116.0 1_565
O7 H7 F23 0.84 2.26 2.66(7) 109.7 1_565
O7 H7 F28 0.84 2.50 3.03(10) 122.3 1_565
